data_4324780
loop_
_publ_author_name
'Barun Jana'
'Arkady Ellern'
'Oleg Pestovsky'
'Aaron Sadow'
'Andreja Bakac'

_publ_contact_author_address
;1605 Gilman Hall
Department of Chemistry
Iowa State University
Ames IA 50011
;
_publ_contact_author_email sadow@iastate.edu
_publ_contact_author_fax +1-515-294-0105
_publ_contact_author_name 'Aaron D. Sadow'
_publ_contact_author_phone +1-515-294-8069
_publ_section_title
;
 Synthesis of Monomeric Fe(II) and Ru(II) Complexes of Tetradentate
 Phosphines
;
_journal_name_full 'Inorganic Chemistry'
_journal_page_first 3010
_journal_page_last 3016
_journal_paper_doi 10.1021/ic102510c
_journal_volume 50
_journal_year 2011
_chemical_formula_sum 'C53 H52 F6 Fe N2 O8 P4 S2'
_chemical_formula_weight 1202.82
_chemical_name_systematic
; 
 ? 
;
_space_group_IT_number 14
_symmetry_cell_setting monoclinic
_symmetry_space_group_name_Hall '-P 2ybc'
_symmetry_space_group_name_H-M 'P 1 21/c 1'
_atom_sites_solution_hydrogens geom
_atom_sites_solution_primary direct
_atom_sites_solution_secondary difmap
_audit_creation_method SHELXL-97
_cell_angle_alpha 90.00
_cell_angle_beta 116.6550(10)
_cell_angle_gamma 90.00
_cell_formula_units_Z 8
_cell_length_a 24.1508(8)
_cell_length_b 21.6884(8)
_cell_length_c 23.7433(8)
_cell_measurement_reflns_used 9866
_cell_measurement_temperature 153(2)
_cell_measurement_theta_max 27.81
_cell_measurement_theta_min 2.21
_cell_volume 11114.8(7)
_computing_cell_refinement 'Bruker SAINT'
_computing_data_collection 'Bruker APEX2'
_computing_data_reduction 'Bruker SAINT'
_computing_molecular_graphics 'Bruker SHELXTL'
_computing_publication_material 'Bruker SHELXTL'
_computing_structure_refinement 'SHELXL-97 (Sheldrick, 2008)'
_computing_structure_solution 'SHELXS-97 (Sheldrick, 2008)'
_diffrn_ambient_temperature 153(2)
_diffrn_measured_fraction_theta_full 0.999
_diffrn_measured_fraction_theta_max 0.999
_diffrn_measurement_device_type 'Bruker APEX-II CCD'
_diffrn_measurement_method '\f and \w scans'
_diffrn_radiation_monochromator graphite
_diffrn_radiation_source 'fine-focus sealed tube'
_diffrn_radiation_type MoK\a
_diffrn_radiation_wavelength 0.71073
_diffrn_reflns_av_R_equivalents 0.0550
_diffrn_reflns_av_sigmaI/netI 0.0504
_diffrn_reflns_limit_h_max 32
_diffrn_reflns_limit_h_min -32
_diffrn_reflns_limit_k_max 28
_diffrn_reflns_limit_k_min -28
_diffrn_reflns_limit_l_max 31
_diffrn_reflns_limit_l_min -31
_diffrn_reflns_number 112802
_diffrn_reflns_theta_full 28.15
_diffrn_reflns_theta_max 28.15
_diffrn_reflns_theta_min 1.33
_exptl_absorpt_coefficient_mu 0.536
_exptl_absorpt_correction_T_max 0.9239
_exptl_absorpt_correction_T_min 0.9097
_exptl_absorpt_correction_type none
_exptl_crystal_colour red
_exptl_crystal_density_diffrn 1.438
_exptl_crystal_density_meas 0
_exptl_crystal_description block
_exptl_crystal_F_000 4960
_exptl_crystal_size_max 0.18
_exptl_crystal_size_mid 0.16
_exptl_crystal_size_min 0.15
_refine_diff_density_max 0.857
_refine_diff_density_min -0.780
_refine_diff_density_rms 0.079
_refine_ls_extinction_method none
_refine_ls_goodness_of_fit_ref 1.028
_refine_ls_hydrogen_treatment mixed
_refine_ls_matrix_type full
_refine_ls_number_parameters 1369
_refine_ls_number_reflns 27185
_refine_ls_number_restraints 0
_refine_ls_restrained_S_all 1.028
_refine_ls_R_factor_all 0.0875
_refine_ls_R_factor_gt 0.0479
_refine_ls_shift/su_max 0.004
_refine_ls_shift/su_mean 0.000
_refine_ls_structure_factor_coef Fsqd
_refine_ls_weighting_details 'calc w=1/[\s^2^(Fo^2^)+(0.0630P)^2^+8.5470P] where P=(Fo^2^+2Fc^2^)/3'
_refine_ls_weighting_scheme calc
_refine_ls_wR_factor_gt 0.1210
_refine_ls_wR_factor_ref 0.1427
_reflns_number_gt 17748
_reflns_number_total 27185
_reflns_threshold_expression >2sigma(I)
_cod_data_source_file ic102510c_si_002_5.cif
_cod_data_source_block '[P4Fe(NCMe)2]OTf2'
_cod_database_code 4324780

loop_
_symmetry_equiv_pos_as_xyz
'x, y, z'
'-x, y+1/2, -z+1/2'
'-x, -y, -z'
'x, -y-1/2, z-1/2'

loop_
_atom_site_label
_atom_site_type_symbol
_atom_site_fract_x
_atom_site_fract_y
_atom_site_fract_z
_atom_site_U_iso_or_equiv
_atom_site_adp_type
_atom_site_occupancy
_atom_site_symmetry_multiplicity
_atom_site_calc_flag
_atom_site_refinement_flags
Fe1 Fe 0.812701(16) 0.474685(16) 0.080495(16) 0.01520(8) Uani 1 1 d .
Fe2 Fe 0.685595(16) 0.981756(16) 0.916901(16) 0.01486(8) Uani 1 1 d .
S1 S 0.87094(3) 0.13648(3) 0.86347(3) 0.02635(16) Uani 1 1 d .
S2 S 0.69680(4) 0.18454(4) 0.08899(4) 0.03648(19) Uani 1 1 d .
S3 S 0.77695(5) 0.66611(4) 0.90453(5) 0.0468(2) Uani 1 1 d .
S4 S 0.36053(3) 0.37497(3) 0.86207(3) 0.02740(16) Uani 1 1 d .
C1 C 0.88283(12) 0.50377(13) 0.00275(13) 0.0227(6) Uani 1 1 d .
C2 C 0.48350(17) 0.72015(18) 0.7820(2) 0.0584(11) Uani 1 1 d .
H2A H 0.4645 0.7124 0.8101 0.088 Uiso 1 1 calc R
H2B H 0.4683 0.6898 0.7478 0.088 Uiso 1 1 calc R
H2C H 0.4726 0.7617 0.7642 0.088 Uiso 1 1 calc R
C3 C 0.82413(12) 0.37055(12) 0.17043(13) 0.0217(6) Uani 1 1 d .
H3A H 0.8521 0.3687 0.2162 0.026 Uiso 1 1 calc R
H3B H 0.7991 0.3324 0.1563 0.026 Uiso 1 1 calc R
C4 C 0.80656(12) 0.48972(12) 0.21726(12) 0.0197(5) Uani 1 1 d .
H4A H 0.7804 0.5270 0.2095 0.024 Uiso 1 1 calc R
H4B H 0.8055 0.4666 0.2528 0.024 Uiso 1 1 calc R
C5 C 0.87313(12) 0.50833(13) 0.23369(12) 0.0215(6) Uani 1 1 d .
H5A H 0.9010 0.4725 0.2512 0.026 Uiso 1 1 calc R
H5B H 0.8870 0.5414 0.2659 0.026 Uiso 1 1 calc R
C6 C 0.85464(12) 0.61733(12) 0.15471(13) 0.0207(5) Uani 1 1 d .
C7 C 0.84229(13) 0.64871(13) 0.19892(14) 0.0276(6) Uani 1 1 d .
H7A H 0.8421 0.6270 0.2336 0.033 Uiso 1 1 calc R
C8 C 0.83026(14) 0.71158(15) 0.19261(16) 0.0368(8) Uani 1 1 d .
H8A H 0.8216 0.7326 0.2229 0.044 Uiso 1 1 calc R
C9 C 0.83075(15) 0.74383(14) 0.14264(16) 0.0383(8) Uani 1 1 d .
H9A H 0.8244 0.7872 0.1396 0.046 Uiso 1 1 calc R
C10 C 0.84050(15) 0.71254(14) 0.09715(16) 0.0374(8) Uani 1 1 d .
H10A H 0.8395 0.7343 0.0620 0.045 Uiso 1 1 calc R
C11 C 0.85168(14) 0.64978(13) 0.10255(14) 0.0283(6) Uani 1 1 d .
H11A H 0.8574 0.6285 0.0706 0.034 Uiso 1 1 calc R
C12 C 0.95924(12) 0.54124(12) 0.18445(13) 0.0214(6) Uani 1 1 d .
C13 C 0.97876(13) 0.56603(14) 0.14167(14) 0.0276(6) Uani 1 1 d .
H13A H 0.9487 0.5788 0.1012 0.033 Uiso 1 1 calc R
C14 C 1.04106(14) 0.57219(15) 0.15753(15) 0.0353(7) Uani 1 1 d .
H14A H 1.0535 0.5893 0.1281 0.042 Uiso 1 1 calc R
C15 C 1.08509(15) 0.55348(17) 0.21606(17) 0.0426(8) Uani 1 1 d .
H15A H 1.1279 0.5579 0.2271 0.051 Uiso 1 1 calc R
C16 C 1.06681(15) 0.52822(17) 0.25871(16) 0.0414(8) Uani 1 1 d .
H16A H 1.0971 0.5146 0.2988 0.050 Uiso 1 1 calc R
C17 C 1.00443(13) 0.52278(14) 0.24306(14) 0.0297(7) Uani 1 1 d .
H17A H 0.9924 0.5061 0.2729 0.036 Uiso 1 1 calc R
C18 C 0.69822(12) 0.42205(12) 0.13130(12) 0.0211(5) Uani 1 1 d .
C19 C 0.65115(13) 0.46427(13) 0.09905(13) 0.0253(6) Uani 1 1 d .
H19A H 0.6604 0.5022 0.0852 0.030 Uiso 1 1 calc R
C20 C 0.59067(14) 0.45101(15) 0.08711(14) 0.0325(7) Uani 1 1 d .
H20A H 0.5588 0.4803 0.0659 0.039 Uiso 1 1 calc R
C21 C 0.57641(14) 0.39530(15) 0.10594(15) 0.0340(7) Uani 1 1 d .
H21A H 0.5348 0.3860 0.0969 0.041 Uiso 1 1 calc R
C22 C 0.62347(15) 0.35305(15) 0.13816(15) 0.0339(7) Uani 1 1 d .
H22A H 0.6139 0.3148 0.1512 0.041 Uiso 1 1 calc R
C23 C 0.68414(14) 0.36621(14) 0.15131(14) 0.0284(6) Uani 1 1 d .
H23A H 0.7161 0.3374 0.1739 0.034 Uiso 1 1 calc R
C24 C 0.84380(13) 0.32884(12) 0.06344(13) 0.0259(6) Uani 1 1 d .
H24A H 0.8650 0.3357 0.0367 0.031 Uiso 1 1 calc R
H24B H 0.8563 0.2880 0.0838 0.031 Uiso 1 1 calc R
C25 C 0.77369(13) 0.33138(12) 0.02357(13) 0.0261(6) Uani 1 1 d .
H25A H 0.7528 0.3154 0.0481 0.031 Uiso 1 1 calc R
H25B H 0.7614 0.3054 -0.0144 0.031 Uiso 1 1 calc R
C26 C 0.75809(12) 0.42209(12) -0.07208(12) 0.0188(5) Uani 1 1 d .
C27 C 0.77581(14) 0.37482(13) -0.10022(13) 0.0283(6) Uani 1 1 d .
H27A H 0.7845 0.3350 -0.0815 0.034 Uiso 1 1 calc R
C28 C 0.78095(16) 0.38535(14) -0.15539(14) 0.0356(7) Uani 1 1 d .
H28A H 0.7932 0.3528 -0.1741 0.043 Uiso 1 1 calc R
C29 C 0.76836(15) 0.44301(15) -0.18309(14) 0.0324(7) Uani 1 1 d .
H29A H 0.7711 0.4499 -0.2213 0.039 Uiso 1 1 calc R
C30 C 0.75176(13) 0.49066(13) -0.15495(13) 0.0248(6) Uani 1 1 d .
H30A H 0.7434 0.5304 -0.1737 0.030 Uiso 1 1 calc R
C31 C 0.74724(12) 0.48071(12) -0.09971(12) 0.0222(6) Uani 1 1 d .
H31A H 0.7367 0.5139 -0.0803 0.027 Uiso 1 1 calc R
C32 C 0.66630(12) 0.41117(13) -0.02855(12) 0.0233(6) Uani 1 1 d .
C33 C 0.63131(14) 0.46192(16) -0.06041(14) 0.0334(7) Uani 1 1 d .
H33A H 0.6513 0.4963 -0.0680 0.040 Uiso 1 1 calc R
C34 C 0.56766(15) 0.46343(19) -0.08139(16) 0.0435(9) Uani 1 1 d .
H34A H 0.5446 0.4990 -0.1022 0.052 Uiso 1 1 calc R
C35 C 0.53799(16) 0.4131(2) -0.07189(17) 0.0479(10) Uani 1 1 d .
H35A H 0.4943 0.4135 -0.0871 0.058 Uiso 1 1 calc R
C36 C 0.57173(16) 0.36251(18) -0.04046(18) 0.0459(9) Uani 1 1 d .
H36A H 0.5511 0.3280 -0.0339 0.055 Uiso 1 1 calc R
C37 C 0.63540(15) 0.36104(14) -0.01816(15) 0.0325(7) Uani 1 1 d .
H37A H 0.6582 0.3260 0.0042 0.039 Uiso 1 1 calc R
C38 C 0.94757(13) 0.38123(12) 0.17013(13) 0.0229(6) Uani 1 1 d .
C39 C 0.98457(14) 0.39144(14) 0.13942(15) 0.0316(7) Uani 1 1 d .
H39A H 0.9658 0.4018 0.0959 0.038 Uiso 1 1 calc R
C40 C 1.04841(15) 0.38637(17) 0.17236(17) 0.0419(8) Uani 1 1 d .
H40A H 1.0733 0.3932 0.1513 0.050 Uiso 1 1 calc R
C41 C 1.07600(15) 0.37140(17) 0.23567(17) 0.0424(8) Uani 1 1 d .
H41A H 1.1198 0.3679 0.2581 0.051 Uiso 1 1 calc R
C42 C 1.03977(15) 0.36156(16) 0.26633(16) 0.0393(8) Uani 1 1 d .
H42A H 1.0589 0.3513 0.3099 0.047 Uiso 1 1 calc R
C43 C 0.97577(14) 0.36649(14) 0.23420(14) 0.0304(7) Uani 1 1 d .
H43A H 0.9512 0.3599 0.2557 0.036 Uiso 1 1 calc R
C44 C 0.72342(13) 0.58475(13) 0.02362(13) 0.0241(6) Uani 1 1 d .
C45 C 0.68343(16) 0.63874(16) -0.00191(16) 0.0411(8) Uani 1 1 d .
C46 C 0.91354(15) 0.51440(16) -0.03741(15) 0.0374(8) Uani 1 1 d .
C47 C 0.83392(12) 0.92815(13) 1.03304(12) 0.0223(6) Uani 1 1 d .
C48 C 0.86248(13) 0.98410(13) 1.05861(13) 0.0270(6) Uani 1 1 d .
H48A H 0.8377 1.0186 1.0573 0.032 Uiso 1 1 calc R
C49 C 0.92635(14) 0.99038(15) 1.08599(14) 0.0323(7) Uani 1 1 d .
H49A H 0.9450 1.0290 1.1029 0.039 Uiso 1 1 calc R
C50 C 0.96270(14) 0.94059(16) 1.08861(15) 0.0366(8) Uani 1 1 d .
H50A H 1.0065 0.9445 1.1080 0.044 Uiso 1 1 calc R
C51 C 0.93535(14) 0.88498(15) 1.06295(16) 0.0370(8) Uani 1 1 d .
H51A H 0.9606 0.8508 1.0643 0.044 Uiso 1 1 calc R
C52 C 0.87153(13) 0.87824(14) 1.03521(14) 0.0284(6) Uani 1 1 d .
H52A H 0.8533 0.8397 1.0176 0.034 Uiso 1 1 calc R
C53 C 0.73787(12) 0.92702(12) 1.07013(12) 0.0200(5) Uani 1 1 d .
C54 C 0.71884(14) 0.87791(14) 1.09480(14) 0.0303(7) Uani 1 1 d .
H54A H 0.7101 0.8392 1.0738 0.036 Uiso 1 1 calc R
C55 C 0.71243(17) 0.88469(15) 1.14997(15) 0.0414(8) Uani 1 1 d .
H55A H 0.6996 0.8507 1.1665 0.050 Uiso 1 1 calc R
C56 C 0.72468(17) 0.94054(16) 1.18048(15) 0.0417(8) Uani 1 1 d .
H56A H 0.7207 0.9451 1.2183 0.050 Uiso 1 1 calc R
C57 C 0.74294(16) 0.99032(14) 1.15590(14) 0.0357(7) Uani 1 1 d .
H57A H 0.7515 1.0290 1.1770 0.043 Uiso 1 1 calc R
C58 C 0.74871(14) 0.98372(13) 1.10087(13) 0.0265(6) Uani 1 1 d .
H58A H 0.7602 1.0182 1.0838 0.032 Uiso 1 1 calc R
C59 C 0.73250(12) 0.84053(12) 0.97502(13) 0.0217(6) Uani 1 1 d .
H59A H 0.7544 0.8283 0.9501 0.026 Uiso 1 1 calc R
H59B H 0.7470 0.8136 1.0126 0.026 Uiso 1 1 calc R
C60 C 0.66270(12) 0.83301(12) 0.93529(12) 0.0219(6) Uani 1 1 d .
H60A H 0.6412 0.8366 0.9622 0.026 Uiso 1 1 calc R
H60B H 0.6533 0.7920 0.9147 0.026 Uiso 1 1 calc R
C61 C 0.67667(12) 0.87856(12) 0.82722(12) 0.0192(5) Uani 1 1 d .
H61A H 0.6485 0.8792 0.7815 0.023 Uiso 1 1 calc R
H61B H 0.7009 0.8398 0.8389 0.023 Uiso 1 1 calc R
C62 C 0.80533(12) 0.92833(12) 0.87558(12) 0.0203(5) Uani 1 1 d .
C63 C 0.85072(12) 0.97286(13) 0.90678(13) 0.0235(6) Uani 1 1 d .
H63A H 0.8393 1.0115 0.9174 0.028 Uiso 1 1 calc R
C64 C 0.91225(13) 0.96094(15) 0.92236(14) 0.0316(7) Uani 1 1 d .
H64A H 0.9429 0.9914 0.9435 0.038 Uiso 1 1 calc R
C65 C 0.92913(14) 0.90468(16) 0.90715(16) 0.0371(8) Uani 1 1 d .
H65A H 0.9713 0.8965 0.9177 0.045 Uiso 1 1 calc R
C66 C 0.88413(15) 0.86039(15) 0.87643(17) 0.0381(8) Uani 1 1 d .
H66A H 0.8958 0.8217 0.8663 0.046 Uiso 1 1 calc R
C67 C 0.82265(14) 0.87187(14) 0.86042(15) 0.0301(7) Uani 1 1 d .
H67A H 0.7922 0.8413 0.8391 0.036 Uiso 1 1 calc R
C68 C 0.70348(12) 0.99809(12) 0.78600(12) 0.0213(5) Uani 1 1 d .
H68A H 0.7317 1.0340 0.7971 0.026 Uiso 1 1 calc R
H68B H 0.7068 0.9752 0.7516 0.026 Uiso 1 1 calc R
C69 C 0.63682(12) 1.01998(12) 0.76417(12) 0.0219(6) Uani 1 1 d .
H69A H 0.6078 0.9868 0.7398 0.026 Uiso 1 1 calc R
H69B H 0.6288 1.0562 0.7362 0.026 Uiso 1 1 calc R
C70 C 0.53853(12) 1.04268(12) 0.79752(13) 0.0216(6) Uani 1 1 d .
C71 C 0.50367(14) 1.05986(14) 0.73469(14) 0.0309(7) Uani 1 1 d .
H71A H 0.5239 1.0673 0.7091 0.037 Uiso 1 1 calc R
C72 C 0.43986(14) 1.06622(15) 0.70913(15) 0.0369(8) Uani 1 1 d .
H72A H 0.4166 1.0776 0.6662 0.044 Uiso 1 1 calc R
C73 C 0.41021(14) 1.05586(16) 0.74647(17) 0.0413(8) Uani 1 1 d .
H73A H 0.3666 1.0611 0.7295 0.050 Uiso 1 1 calc R
C74 C 0.44366(15) 1.03806(18) 0.80764(17) 0.0458(9) Uani 1 1 d .
H74A H 0.4232 1.0300 0.8329 0.055 Uiso 1 1 calc R
C75 C 0.50744(14) 1.03159(15) 0.83318(15) 0.0341(7) Uani 1 1 d .
H75A H 0.5301 1.0193 0.8759 0.041 Uiso 1 1 calc R
C76 C 0.63950(12) 1.12343(12) 0.84402(12) 0.0193(5) Uani 1 1 d .
C77 C 0.66861(13) 1.15713(12) 0.81505(13) 0.0242(6) Uani 1 1 d .
H77A H 0.6824 1.1369 0.7881 0.029 Uiso 1 1 calc R
C78 C 0.67764(13) 1.22009(13) 0.82533(14) 0.0290(6) Uani 1 1 d .
H78A H 0.6973 1.2428 0.8052 0.035 Uiso 1 1 calc R
C79 C 0.65824(14) 1.24985(13) 0.86465(14) 0.0308(7) Uani 1 1 d .
H79A H 0.6634 1.2932 0.8705 0.037 Uiso 1 1 calc R
C80 C 0.63133(15) 1.21657(14) 0.89543(15) 0.0344(7) Uani 1 1 d .
H80A H 0.6191 1.2367 0.9236 0.041 Uiso 1 1 calc R
C81 C 0.62223(14) 1.15391(13) 0.88528(14) 0.0292(6) Uani 1 1 d .
H81A H 0.6039 1.1312 0.9068 0.035 Uiso 1 1 calc R
C82 C 0.55400(12) 0.88419(12) 0.82995(13) 0.0208(5) Uani 1 1 d .
C83 C 0.51897(13) 0.87756(14) 0.86298(15) 0.0306(7) Uani 1 1 d .
H83A H 0.5391 0.8751 0.9077 0.037 Uiso 1 1 calc R
C84 C 0.45511(15) 0.87458(17) 0.83097(17) 0.0415(8) Uani 1 1 d .
H84A H 0.4316 0.8691 0.8537 0.050 Uiso 1 1 calc R
C85 C 0.42523(15) 0.87946(16) 0.76622(17) 0.0394(8) Uani 1 1 d .
H85A H 0.3813 0.8784 0.7445 0.047 Uiso 1 1 calc R
C86 C 0.45947(14) 0.88593(14) 0.73305(15) 0.0338(7) Uani 1 1 d .
H86A H 0.4389 0.8889 0.6884 0.041 Uiso 1 1 calc R
C87 C 0.52366(13) 0.88816(13) 0.76437(13) 0.0260(6) Uani 1 1 d .
H87A H 0.5469 0.8924 0.7412 0.031 Uiso 1 1 calc R
C88 C 0.61683(13) 1.01437(13) 0.99522(13) 0.0243(6) Uani 1 1 d .
C89 C 0.58836(16) 1.02693(17) 1.03692(16) 0.0421(8) Uani 1 1 d .
C90 C 0.76621(12) 1.09818(12) 0.96695(12) 0.0224(6) Uani 1 1 d .
C91 C 0.80033(15) 1.15622(14) 0.98750(16) 0.0381(8) Uani 1 1 d .
C92 C 0.85979(18) 0.21816(16) 0.84683(18) 0.0453(9) Uani 1 1 d .
C93 C -0.00660(19) 0.6907(2) 0.2886(2) 0.0739(14) Uani 1 1 d .
H93A H -0.0312 0.6746 0.3087 0.111 Uiso 1 1 calc R
H93B H -0.0192 0.6703 0.2478 0.111 Uiso 1 1 calc R
H93C H -0.0134 0.7353 0.2820 0.111 Uiso 1 1 calc R
C94 C 0.05900(18) 0.6789(2) 0.3290(2) 0.0545(10) Uani 1 1 d .
C95 C 0.1031(2) 0.7002(2) 0.3053(3) 0.0812(16) Uani 1 1 d .
H95A H 0.1455 0.6897 0.3360 0.122 Uiso 1 1 calc R
H95B H 0.0995 0.7449 0.2993 0.122 Uiso 1 1 calc R
H95C H 0.0935 0.6799 0.2651 0.122 Uiso 1 1 calc R
C96 C 0.71199(15) 0.16907(15) 0.16999(16) 0.0360(7) Uani 1 1 d .
C97 C 0.5893(2) 0.72500(18) 0.7833(2) 0.0614(11) Uani 1 1 d .
H97A H 0.6334 0.7201 0.8123 0.092 Uiso 1 1 calc R
H97B H 0.5819 0.7667 0.7657 0.092 Uiso 1 1 calc R
H97C H 0.5773 0.6948 0.7492 0.092 Uiso 1 1 calc R
C98 C 0.55191(16) 0.71496(15) 0.81814(17) 0.0392(8) Uani 1 1 d .
C99 C -0.02000(19) 0.26088(17) 0.03133(19) 0.0517(10) Uani 1 1 d .
H99A H -0.0487 0.2768 0.0467 0.078 Uiso 1 1 calc R
H99B H 0.0181 0.2468 0.0671 0.078 Uiso 1 1 calc R
H99C H -0.0393 0.2263 0.0026 0.078 Uiso 1 1 calc R
C100 C -0.00518(17) 0.31023(16) -0.00248(17) 0.0438(8) Uani 1 1 d .
C101 C 0.0382(2) 0.2939(2) -0.0291(2) 0.0701(13) Uani 1 1 d .
H10B H 0.0446 0.3299 -0.0504 0.105 Uiso 1 1 calc R
H10C H 0.0205 0.2601 -0.0594 0.105 Uiso 1 1 calc R
H10D H 0.0779 0.2809 0.0050 0.105 Uiso 1 1 calc R
C102 C 0.80330(19) 0.67542(17) 0.84527(19) 0.0472(9) Uani 1 1 d .
C103 C 0.47758(18) 0.23428(16) 1.01579(17) 0.0461(9) Uani 1 1 d .
H10E H 0.4559 0.2298 1.0419 0.069 Uiso 1 1 calc R
H10F H 0.4595 0.2687 0.9864 0.069 Uiso 1 1 calc R
H10G H 0.5216 0.2425 1.0428 0.069 Uiso 1 1 calc R
C104 C 0.47112(16) 0.17619(17) 0.97950(16) 0.0394(8) Uani 1 1 d .
C105 C 0.50166(18) 0.1744(2) 0.93720(18) 0.0552(10) Uani 1 1 d .
H10H H 0.4942 0.1342 0.9161 0.083 Uiso 1 1 calc R
H10I H 0.5463 0.1807 0.9621 0.083 Uiso 1 1 calc R
H10J H 0.4846 0.2071 0.9055 0.083 Uiso 1 1 calc R
C106 C 0.34514(19) 0.29418(17) 0.84286(19) 0.0493(9) Uani 1 1 d .
F1 F 0.81958(13) 0.22918(11) 0.78788(11) 0.0779(8) Uani 1 1 d .
F2 F 0.91263(13) 0.24592(12) 0.85707(15) 0.0897(9) Uani 1 1 d .
F3 F 0.83932(13) 0.24643(10) 0.88373(12) 0.0716(7) Uani 1 1 d .
F5 F 0.71357(16) 0.12919(12) 0.06947(14) 0.0912(10) Uani 1 1 d .
F8 F 0.73714(14) 0.23542(12) 0.09618(13) 0.0848(9) Uani 1 1 d .
F9 F 0.63252(14) 0.19965(19) 0.06058(15) 0.1189(12) Uani 1 1 d .
F10 F 0.85742(14) 0.70636(12) 0.86764(15) 0.0868(9) Uani 1 1 d .
F11 F 0.81282(11) 0.62143(11) 0.82412(11) 0.0616(6) Uani 1 1 d .
F12 F 0.76611(19) 0.7060(2) 0.79721(16) 0.1452(17) Uani 1 1 d .
F13 F 0.39722(15) 0.26495(12) 0.85139(15) 0.0940(10) Uani 1 1 d .
F14 F 0.32433(13) 0.26624(10) 0.87886(13) 0.0719(7) Uani 1 1 d .
F15 F 0.30417(14) 0.28644(12) 0.78401(12) 0.0872(9) Uani 1 1 d .
N1 N 0.75517(10) 0.54317(10) 0.04360(10) 0.0199(5) Uani 1 1 d .
N2 N 0.85841(10) 0.49485(10) 0.03346(10) 0.0183(4) Uani 1 1 d .
N3 N 0.63961(10) 1.00365(10) 0.96343(10) 0.0193(5) Uani 1 1 d .
N4 N 0.73907(10) 1.05345(10) 0.95054(10) 0.0183(4) Uani 1 1 d .
O4 O 0.77154(9) 0.15380(11) 0.20545(10) 0.0358(5) Uani 1 1 d .
O5 O 0.69880(12) 0.21629(10) 0.19648(11) 0.0457(6) Uani 1 1 d .
O6 O 0.67959(9) 0.12057(9) 0.17345(10) 0.0304(5) Uani 1 1 d .
O7 O 0.91287(12) 0.13450(12) 0.92944(10) 0.0490(7) Uani 1 1 d .
O8 O 0.80974(11) 0.11565(12) 0.84692(15) 0.0592(8) Uani 1 1 d .
O9 O 0.89682(11) 0.11573(11) 0.82288(10) 0.0414(6) Uani 1 1 d .
O10 O 0.07522(18) 0.6532(2) 0.37840(17) 0.1133(15) Uani 1 1 d .
O11 O 0.57615(12) 0.70314(13) 0.87348(12) 0.0579(7) Uani 1 1 d .
O12 O -0.02620(15) 0.36166(12) -0.00777(13) 0.0659(8) Uani 1 1 d .
O13 O 0.82529(16) 0.63068(15) 0.95120(13) 0.0763(9) Uani 1 1 d .
O14 O 0.77020(19) 0.72784(14) 0.9197(2) 0.1016(14) Uani 1 1 d .
O15 O 0.72034(13) 0.63191(12) 0.87280(16) 0.0644(8) Uani 1 1 d .
O16 O 0.44379(14) 0.13194(13) 0.98485(13) 0.0618(8) Uani 1 1 d .
O17 O 0.30007(11) 0.39846(11) 0.84660(15) 0.0590(8) Uani 1 1 d .
O18 O 0.38729(11) 0.39567(12) 0.82221(10) 0.0445(6) Uani 1 1 d .
O19 O 0.40242(11) 0.37482(12) 0.92791(10) 0.0454(6) Uani 1 1 d .
P1 P 0.86475(3) 0.38943(3) 0.12315(3) 0.01832(14) Uani 1 1 d .
P2 P 0.77682(3) 0.44146(3) 0.14673(3) 0.01752(14) Uani 1 1 d .
P3 P 0.87623(3) 0.53576(3) 0.16226(3) 0.01700(14) Uani 1 1 d .
P4 P 0.75014(3) 0.41147(3) 0.00025(3) 0.01796(14) Uani 1 1 d .
P5 P 0.74957(3) 0.92130(3) 0.99940(3) 0.01715(14) Uani 1 1 d .
P6 P 0.63686(3) 0.89415(3) 0.87579(3) 0.01706(14) Uani 1 1 d .
P7 P 0.72552(3) 0.94809(3) 0.85464(3) 0.01689(14) Uani 1 1 d .
P8 P 0.62322(3) 1.04083(3) 0.83177(3) 0.01650(14) Uani 1 1 d .

loop_
_atom_site_aniso_label
_atom_site_aniso_U_11
_atom_site_aniso_U_22
_atom_site_aniso_U_33
_atom_site_aniso_U_23
_atom_site_aniso_U_13
_atom_site_aniso_U_12
Fe1 0.01640(18) 0.01615(18) 0.01393(18) 0.00141(14) 0.00759(15) 0.00100(14)
Fe2 0.01536(18) 0.01573(18) 0.01381(18) -0.00129(14) 0.00682(15) -0.00036(14)
S1 0.0258(4) 0.0252(4) 0.0271(4) -0.0015(3) 0.0110(3) 0.0040(3)
S2 0.0436(5) 0.0322(4) 0.0317(4) 0.0059(3) 0.0152(4) 0.0028(4)
S3 0.0698(7) 0.0363(5) 0.0519(6) -0.0085(4) 0.0431(5) -0.0006(4)
S4 0.0220(4) 0.0289(4) 0.0284(4) 0.0019(3) 0.0088(3) -0.0018(3)
C1 0.0214(14) 0.0252(14) 0.0211(14) -0.0003(11) 0.0091(12) -0.0024(11)
C2 0.042(2) 0.045(2) 0.065(3) 0.000(2) 0.003(2) -0.0066(18)
C3 0.0241(14) 0.0236(13) 0.0210(14) 0.0041(11) 0.0132(12) 0.0022(11)
C4 0.0222(13) 0.0232(13) 0.0167(13) 0.0016(10) 0.0114(11) -0.0002(11)
C5 0.0228(14) 0.0254(14) 0.0159(13) 0.0025(10) 0.0083(11) -0.0007(11)
C6 0.0181(13) 0.0202(13) 0.0227(14) -0.0035(11) 0.0082(11) -0.0013(10)
C7 0.0249(15) 0.0294(15) 0.0278(15) -0.0076(12) 0.0112(13) -0.0023(12)
C8 0.0311(17) 0.0322(17) 0.0431(19) -0.0152(15) 0.0130(15) 0.0033(13)
C9 0.0319(17) 0.0215(15) 0.049(2) -0.0051(14) 0.0072(16) 0.0027(13)
C10 0.0381(18) 0.0275(16) 0.0426(19) 0.0077(14) 0.0146(16) 0.0028(14)
C11 0.0341(17) 0.0250(15) 0.0290(16) 0.0015(12) 0.0170(14) 0.0031(12)
C12 0.0183(13) 0.0220(13) 0.0230(14) -0.0050(11) 0.0084(11) -0.0012(11)
C13 0.0239(15) 0.0340(16) 0.0257(15) -0.0070(12) 0.0119(12) -0.0064(12)
C14 0.0303(17) 0.048(2) 0.0365(18) -0.0079(15) 0.0227(15) -0.0092(14)
C15 0.0199(16) 0.062(2) 0.045(2) -0.0019(18) 0.0138(15) -0.0008(15)
C16 0.0229(16) 0.057(2) 0.0363(19) 0.0040(16) 0.0062(14) 0.0024(15)
C17 0.0234(15) 0.0402(18) 0.0241(15) 0.0026(13) 0.0095(12) 0.0034(13)
C18 0.0223(14) 0.0242(14) 0.0204(13) -0.0033(11) 0.0128(11) -0.0022(11)
C19 0.0263(15) 0.0276(14) 0.0236(14) -0.0026(11) 0.0127(12) 0.0006(12)
C20 0.0242(15) 0.0414(18) 0.0320(17) -0.0061(14) 0.0128(13) 0.0030(13)
C21 0.0255(16) 0.0464(19) 0.0357(18) -0.0135(15) 0.0185(14) -0.0084(14)
C22 0.0370(18) 0.0347(17) 0.0388(18) -0.0046(14) 0.0249(15) -0.0101(14)
C23 0.0288(16) 0.0303(15) 0.0295(16) 0.0000(12) 0.0161(13) -0.0013(12)
C24 0.0363(16) 0.0193(13) 0.0219(14) 0.0016(11) 0.0130(13) 0.0055(12)
C25 0.0374(17) 0.0167(13) 0.0223(14) 0.0003(11) 0.0116(13) -0.0042(12)
C26 0.0181(13) 0.0232(13) 0.0144(12) -0.0006(10) 0.0067(10) -0.0001(10)
C27 0.0393(17) 0.0232(14) 0.0250(15) 0.0018(11) 0.0168(13) 0.0045(12)
C28 0.056(2) 0.0305(16) 0.0300(17) 0.0008(13) 0.0284(16) 0.0107(15)
C29 0.0417(18) 0.0396(18) 0.0233(15) 0.0036(13) 0.0211(14) 0.0044(14)
C30 0.0283(15) 0.0253(14) 0.0199(14) 0.0047(11) 0.0098(12) 0.0013(12)
C31 0.0245(14) 0.0210(13) 0.0208(14) 0.0016(11) 0.0098(12) 0.0020(11)
C32 0.0209(14) 0.0325(15) 0.0175(13) -0.0070(11) 0.0095(11) -0.0084(11)
C33 0.0236(15) 0.0492(19) 0.0255(16) 0.0057(14) 0.0093(13) -0.0006(14)
C34 0.0249(17) 0.072(3) 0.0308(18) 0.0040(17) 0.0100(14) 0.0035(17)
C35 0.0227(17) 0.083(3) 0.039(2) -0.022(2) 0.0144(15) -0.0156(18)
C36 0.041(2) 0.055(2) 0.053(2) -0.0282(19) 0.0316(18) -0.0285(18)
C37 0.0365(17) 0.0315(16) 0.0369(18) -0.0143(13) 0.0230(15) -0.0130(13)
C38 0.0232(14) 0.0223(13) 0.0239(14) 0.0036(11) 0.0113(12) 0.0067(11)
C39 0.0294(16) 0.0364(17) 0.0315(17) 0.0080(13) 0.0159(14) 0.0087(13)
C40 0.0304(18) 0.053(2) 0.050(2) 0.0092(17) 0.0247(16) 0.0099(16)
C41 0.0223(16) 0.054(2) 0.047(2) 0.0071(17) 0.0116(15) 0.0114(15)
C42 0.0289(17) 0.050(2) 0.0316(17) 0.0106(15) 0.0071(14) 0.0131(15)
C43 0.0292(16) 0.0321(16) 0.0297(16) 0.0058(13) 0.0130(13) 0.0087(13)
C44 0.0244(15) 0.0289(15) 0.0218(14) 0.0031(11) 0.0130(12) 0.0028(12)
C45 0.046(2) 0.0415(19) 0.044(2) 0.0218(16) 0.0276(17) 0.0269(16)
C46 0.0351(18) 0.054(2) 0.0337(18) 0.0007(15) 0.0250(15) -0.0043(15)
C47 0.0209(14) 0.0265(14) 0.0167(13) 0.0019(11) 0.0060(11) 0.0010(11)
C48 0.0237(15) 0.0283(15) 0.0241(15) -0.0004(12) 0.0065(12) -0.0001(12)
C49 0.0255(16) 0.0377(17) 0.0274(16) 0.0015(13) 0.0061(13) -0.0048(13)
C50 0.0194(15) 0.051(2) 0.0338(17) 0.0113(15) 0.0073(13) 0.0010(14)
C51 0.0266(16) 0.0390(18) 0.044(2) 0.0130(15) 0.0147(15) 0.0112(14)
C52 0.0253(15) 0.0274(15) 0.0328(16) 0.0048(12) 0.0133(13) 0.0041(12)
C53 0.0221(14) 0.0197(13) 0.0161(13) -0.0002(10) 0.0066(11) 0.0047(10)
C54 0.0410(18) 0.0251(15) 0.0264(16) -0.0018(12) 0.0167(14) -0.0040(13)
C55 0.064(2) 0.0349(18) 0.0326(18) 0.0045(14) 0.0283(18) -0.0056(16)
C56 0.065(2) 0.0435(19) 0.0238(16) -0.0029(14) 0.0260(17) 0.0033(17)
C57 0.052(2) 0.0288(16) 0.0256(16) -0.0052(13) 0.0168(15) 0.0025(15)
C58 0.0348(16) 0.0229(14) 0.0200(14) -0.0006(11) 0.0106(13) -0.0003(12)
C59 0.0258(14) 0.0161(12) 0.0205(13) -0.0005(10) 0.0078(11) 0.0011(11)
C60 0.0277(15) 0.0174(13) 0.0210(14) -0.0007(10) 0.0114(12) -0.0024(11)
C61 0.0207(13) 0.0194(13) 0.0196(13) -0.0036(10) 0.0109(11) -0.0014(10)
C62 0.0186(13) 0.0229(13) 0.0214(14) 0.0019(11) 0.0106(11) 0.0017(10)
C63 0.0226(14) 0.0240(14) 0.0259(14) 0.0020(11) 0.0127(12) -0.0004(11)
C64 0.0219(15) 0.0395(17) 0.0326(17) 0.0041(14) 0.0115(13) -0.0050(13)
C65 0.0221(15) 0.047(2) 0.044(2) 0.0098(16) 0.0167(15) 0.0061(14)
C66 0.0306(17) 0.0364(18) 0.052(2) 0.0010(15) 0.0226(16) 0.0104(14)
C67 0.0256(15) 0.0309(16) 0.0363(17) -0.0039(13) 0.0161(14) 0.0009(12)
C68 0.0219(14) 0.0250(14) 0.0206(13) -0.0014(11) 0.0128(11) -0.0007(11)
C69 0.0241(14) 0.0242(14) 0.0167(13) -0.0006(10) 0.0087(11) 0.0007(11)
C70 0.0192(13) 0.0175(13) 0.0248(14) -0.0016(11) 0.0068(11) 0.0013(10)
C71 0.0260(15) 0.0332(16) 0.0265(16) -0.0004(13) 0.0055(13) -0.0011(13)
C72 0.0292(17) 0.0342(17) 0.0316(17) 0.0014(14) -0.0002(14) 0.0009(13)
C73 0.0176(15) 0.0429(19) 0.052(2) -0.0055(16) 0.0056(15) 0.0000(14)
C74 0.0229(17) 0.070(3) 0.045(2) 0.0015(19) 0.0161(16) -0.0003(16)
C75 0.0207(15) 0.050(2) 0.0280(16) 0.0033(14) 0.0079(13) 0.0021(14)
C76 0.0181(13) 0.0186(12) 0.0173(13) 0.0029(10) 0.0046(11) 0.0028(10)
C77 0.0235(14) 0.0239(14) 0.0258(15) 0.0028(11) 0.0116(12) 0.0010(11)
C78 0.0268(15) 0.0261(15) 0.0328(16) 0.0062(12) 0.0123(13) -0.0041(12)
C79 0.0309(16) 0.0203(14) 0.0335(17) 0.0009(12) 0.0076(14) -0.0021(12)
C80 0.0447(19) 0.0260(15) 0.0360(18) -0.0086(13) 0.0211(15) -0.0031(14)
C81 0.0401(18) 0.0237(14) 0.0306(16) -0.0035(12) 0.0220(14) -0.0038(13)
C82 0.0187(13) 0.0195(13) 0.0231(14) -0.0037(10) 0.0084(11) -0.0033(10)
C83 0.0249(15) 0.0413(18) 0.0280(16) -0.0008(13) 0.0139(13) -0.0033(13)
C84 0.0247(16) 0.059(2) 0.046(2) -0.0031(17) 0.0203(15) -0.0062(15)
C85 0.0210(16) 0.046(2) 0.045(2) -0.0031(16) 0.0094(15) -0.0038(14)
C86 0.0284(16) 0.0331(17) 0.0279(16) 0.0028(13) 0.0022(13) -0.0059(13)
C87 0.0253(15) 0.0265(14) 0.0265(15) 0.0010(12) 0.0118(12) -0.0048(12)
C88 0.0237(14) 0.0272(14) 0.0199(14) -0.0009(11) 0.0080(12) 0.0002(11)
C89 0.0399(19) 0.062(2) 0.0370(19) -0.0070(16) 0.0283(16) 0.0027(17)
C90 0.0216(14) 0.0229(14) 0.0170(13) -0.0022(11) 0.0038(11) 0.0002(11)
C91 0.0413(19) 0.0291(16) 0.0372(18) -0.0095(14) 0.0117(15) -0.0179(14)
C92 0.054(2) 0.0338(18) 0.045(2) 0.0019(16) 0.0198(19) 0.0013(17)
C93 0.044(2) 0.084(3) 0.076(3) 0.010(3) 0.011(2) -0.010(2)
C94 0.039(2) 0.070(3) 0.044(2) -0.019(2) 0.0085(18) -0.0058(19)
C95 0.059(3) 0.087(4) 0.111(4) -0.048(3) 0.051(3) -0.023(3)
C96 0.0392(19) 0.0344(17) 0.0393(19) -0.0029(14) 0.0220(16) -0.0017(14)
C97 0.077(3) 0.038(2) 0.077(3) -0.004(2) 0.042(3) -0.003(2)
C98 0.0398(19) 0.0268(16) 0.040(2) -0.0054(14) 0.0081(16) -0.0017(14)
C99 0.058(3) 0.045(2) 0.056(2) 0.0014(18) 0.029(2) 0.0063(18)
C100 0.053(2) 0.0360(19) 0.0372(19) -0.0071(15) 0.0150(17) -0.0051(16)
C101 0.085(3) 0.059(3) 0.082(3) -0.010(2) 0.051(3) -0.011(2)
C102 0.061(2) 0.0375(19) 0.054(2) 0.0127(17) 0.036(2) 0.0068(18)
C103 0.058(2) 0.044(2) 0.043(2) 0.0020(16) 0.0289(19) 0.0004(17)
C104 0.0386(19) 0.049(2) 0.0300(18) 0.0022(15) 0.0150(15) 0.0010(16)
C105 0.054(2) 0.073(3) 0.047(2) -0.002(2) 0.031(2) 0.007(2)
C106 0.059(2) 0.0343(19) 0.055(2) -0.0068(17) 0.026(2) -0.0008(18)
F1 0.098(2) 0.0593(15) 0.0511(15) 0.0207(12) 0.0109(14) 0.0292(14)
F2 0.087(2) 0.0571(16) 0.126(3) 0.0066(16) 0.0490(19) -0.0317(15)
F3 0.104(2) 0.0367(12) 0.0798(18) -0.0075(12) 0.0464(16) 0.0226(13)
F5 0.164(3) 0.0538(16) 0.089(2) 0.0001(14) 0.087(2) 0.0047(17)
F8 0.123(2) 0.0566(16) 0.086(2) 0.0104(14) 0.0557(18) -0.0178(15)
F9 0.071(2) 0.176(4) 0.080(2) 0.024(2) 0.0072(17) 0.028(2)
F10 0.108(2) 0.0694(17) 0.124(2) -0.0324(17) 0.089(2) -0.0452(16)
F11 0.0709(16) 0.0655(15) 0.0725(16) -0.0294(12) 0.0536(14) -0.0228(12)
F12 0.176(4) 0.179(4) 0.088(2) 0.093(3) 0.065(3) 0.079(3)
F13 0.114(2) 0.0614(17) 0.123(3) -0.0030(16) 0.068(2) 0.0374(16)
F14 0.098(2) 0.0368(12) 0.0909(19) 0.0096(12) 0.0509(17) -0.0169(12)
F15 0.116(2) 0.0718(18) 0.0550(16) -0.0300(14) 0.0213(16) -0.0404(17)
N1 0.0195(11) 0.0224(11) 0.0171(11) 0.0009(9) 0.0076(9) -0.0004(9)
N2 0.0196(11) 0.0194(11) 0.0149(11) -0.0010(8) 0.0069(9) -0.0002(9)
N3 0.0171(11) 0.0223(11) 0.0161(11) 0.0002(9) 0.0053(9) 0.0008(9)
N4 0.0176(11) 0.0210(11) 0.0148(11) 0.0002(9) 0.0059(9) 0.0023(9)
O4 0.0225(11) 0.0524(14) 0.0269(11) 0.0145(10) 0.0062(9) -0.0021(10)
O5 0.0791(18) 0.0296(12) 0.0418(14) -0.0059(10) 0.0390(14) 0.0103(12)
O6 0.0284(11) 0.0328(11) 0.0399(12) 0.0072(9) 0.0244(10) -0.0049(9)
O7 0.0621(17) 0.0574(16) 0.0232(12) 0.0003(11) 0.0153(12) 0.0200(13)
O8 0.0359(14) 0.0406(14) 0.103(2) -0.0053(15) 0.0329(15) -0.0070(11)
O9 0.0417(13) 0.0565(15) 0.0243(11) -0.0033(10) 0.0133(10) 0.0174(11)
O10 0.085(3) 0.174(4) 0.052(2) 0.013(3) 0.005(2) 0.012(3)
O11 0.0565(17) 0.0611(18) 0.0398(15) -0.0040(13) 0.0072(13) 0.0105(14)
O12 0.106(2) 0.0380(15) 0.0524(17) 0.0036(13) 0.0344(17) 0.0163(15)
O13 0.094(2) 0.082(2) 0.0369(16) 0.0101(15) 0.0156(16) 0.0012(19)
O14 0.155(4) 0.0427(17) 0.172(4) -0.040(2) 0.131(3) -0.017(2)
O15 0.0546(17) 0.0473(16) 0.111(3) -0.0138(16) 0.0552(18) -0.0049(13)
O16 0.084(2) 0.0567(17) 0.0491(17) -0.0095(13) 0.0337(16) -0.0245(16)
O17 0.0302(13) 0.0359(14) 0.105(2) 0.0016(14) 0.0247(15) 0.0062(11)
O18 0.0425(14) 0.0641(16) 0.0227(11) 0.0079(11) 0.0109(10) -0.0127(12)
O19 0.0443(14) 0.0687(17) 0.0242(12) -0.0002(11) 0.0164(11) -0.0172(12)
P1 0.0214(3) 0.0184(3) 0.0166(3) 0.0024(3) 0.0098(3) 0.0037(3)
P2 0.0185(3) 0.0191(3) 0.0172(3) 0.0013(3) 0.0100(3) -0.0001(3)
P3 0.0172(3) 0.0190(3) 0.0158(3) -0.0002(3) 0.0082(3) 0.0000(3)
P4 0.0207(3) 0.0176(3) 0.0156(3) 0.0004(2) 0.0081(3) -0.0019(3)
P5 0.0181(3) 0.0166(3) 0.0152(3) -0.0013(2) 0.0061(3) 0.0007(3)
P6 0.0176(3) 0.0183(3) 0.0158(3) -0.0021(3) 0.0080(3) -0.0025(3)
P7 0.0171(3) 0.0181(3) 0.0172(3) -0.0017(3) 0.0092(3) -0.0004(3)
P8 0.0162(3) 0.0182(3) 0.0148(3) -0.0005(2) 0.0066(3) 0.0006(3)

loop_
_atom_type_symbol
_atom_type_description
_atom_type_scat_dispersion_real
_atom_type_scat_dispersion_imag
_atom_type_scat_source
C C 0.0033 0.0016 'International Tables Vol C Tables 4.2.6.8 and 6.1.1.4'
H H 0.0000 0.0000 'International Tables Vol C Tables 4.2.6.8 and 6.1.1.4'
O O 0.0106 0.0060 'International Tables Vol C Tables 4.2.6.8 and 6.1.1.4'
F F 0.0171 0.0103 'International Tables Vol C Tables 4.2.6.8 and 6.1.1.4'
P P 0.1023 0.0942 'International Tables Vol C Tables 4.2.6.8 and 6.1.1.4'
S S 0.1246 0.1234 'International Tables Vol C Tables 4.2.6.8 and 6.1.1.4'
Fe Fe 0.3463 0.8444 'International Tables Vol C Tables 4.2.6.8 and 6.1.1.4'
N N 0.0061 0.0033 'International Tables Vol C Tables 4.2.6.8 and 6.1.1.4'

loop_
_geom_angle_atom_site_label_1
_geom_angle_atom_site_label_2
_geom_angle_atom_site_label_3
_geom_angle
N2 Fe1 N1 92.55(9)
N2 Fe1 P1 95.67(7)
N1 Fe1 P1 170.49(7)
N2 Fe1 P2 168.82(7)
N1 Fe1 P2 97.98(7)
P1 Fe1 P2 74.18(3)
N2 Fe1 P3 91.14(6)
N1 Fe1 P3 90.67(7)
P1 Fe1 P3 93.94(3)
P2 Fe1 P3 85.02(3)
N2 Fe1 P4 89.39(6)
N1 Fe1 P4 90.64(7)
P1 Fe1 P4 84.68(3)
P2 Fe1 P4 94.21(3)
P3 Fe1 P4 178.57(3)
N3 Fe2 N4 90.84(9)
N3 Fe2 P6 97.69(7)
N4 Fe2 P6 170.86(7)
N3 Fe2 P7 171.22(7)
N4 Fe2 P7 97.44(7)
P6 Fe2 P7 74.23(3)
N3 Fe2 P5 89.54(7)
N4 Fe2 P5 92.15(6)
P6 Fe2 P5 84.66(3)
P7 Fe2 P5 93.06(3)
N3 Fe2 P8 92.73(7)
N4 Fe2 P8 88.17(6)
P6 Fe2 P8 94.68(3)
P7 Fe2 P8 84.65(3)
P5 Fe2 P8 177.70(3)
O8 S1 O7 115.42(18)
O8 S1 O9 115.23(16)
O7 S1 O9 114.63(14)
O8 S1 C92 102.50(17)
O7 S1 C92 103.35(16)
O9 S1 C92 103.14(16)
F5 S2 F9 116.9(2)
F5 S2 F8 114.55(18)
F9 S2 F8 114.7(2)
F5 S2 C96 103.82(16)
F9 S2 C96 101.69(18)
F8 S2 C96 102.26(16)
O14 S3 O13 117.5(2)
O14 S3 O15 115.5(2)
O13 S3 O15 112.67(19)
O14 S3 C102 102.37(19)
O13 S3 C102 102.45(19)
O15 S3 C102 103.62(19)
O17 S4 O19 114.92(17)
O17 S4 O18 115.38(16)
O19 S4 O18 114.44(14)
O17 S4 C106 102.12(17)
O19 S4 C106 103.78(17)
O18 S4 C106 103.83(17)
N2 C1 C46 179.0(3)
C98 C2 H2A 109.5
C98 C2 H2B 109.5
H2A C2 H2B 109.5
C98 C2 H2C 109.5
H2A C2 H2C 109.5
H2B C2 H2C 109.5
P1 C3 P2 93.16(12)
P1 C3 H3A 113.1
P2 C3 H3A 113.1
P1 C3 H3B 113.1
P2 C3 H3B 113.1
H3A C3 H3B 110.5
C5 C4 P2 108.73(17)
C5 C4 H4A 109.9
P2 C4 H4A 109.9
C5 C4 H4B 109.9
P2 C4 H4B 109.9
H4A C4 H4B 108.3
C4 C5 P3 108.96(17)
C4 C5 H5A 109.9
P3 C5 H5A 109.9
C4 C5 H5B 109.9
P3 C5 H5B 109.9
H5A C5 H5B 108.3
C7 C6 C11 118.6(3)
C7 C6 P3 123.2(2)
C11 C6 P3 118.2(2)
C8 C7 C6 120.3(3)
C8 C7 H7A 119.8
C6 C7 H7A 119.8
C9 C8 C7 120.5(3)
C9 C8 H8A 119.7
C7 C8 H8A 119.7
C8 C9 C10 119.5(3)
C8 C9 H9A 120.3
C10 C9 H9A 120.3
C9 C10 C11 120.4(3)
C9 C10 H10A 119.8
C11 C10 H10A 119.8
C10 C11 C6 120.5(3)
C10 C11 H11A 119.7
C6 C11 H11A 119.7
C17 C12 C13 117.9(3)
C17 C12 P3 122.4(2)
C13 C12 P3 119.7(2)
C14 C13 C12 121.1(3)
C14 C13 H13A 119.4
C12 C13 H13A 119.4
C15 C14 C13 119.9(3)
C15 C14 H14A 120.0
C13 C14 H14A 120.0
C14 C15 C16 119.9(3)
C14 C15 H15A 120.1
C16 C15 H15A 120.1
C17 C16 C15 120.1(3)
C17 C16 H16A 119.9
C15 C16 H16A 119.9
C16 C17 C12 121.0(3)
C16 C17 H17A 119.5
C12 C17 H17A 119.5
C19 C18 C23 119.6(3)
C19 C18 P2 118.8(2)
C23 C18 P2 121.6(2)
C20 C19 C18 120.1(3)
C20 C19 H19A 120.0
C18 C19 H19A 120.0
C21 C20 C19 120.4(3)
C21 C20 H20A 119.8
C19 C20 H20A 119.8
C20 C21 C22 119.5(3)
C20 C21 H21A 120.3
C22 C21 H21A 120.3
C23 C22 C21 120.6(3)
C23 C22 H22A 119.7
C21 C22 H22A 119.7
C22 C23 C18 119.8(3)
C22 C23 H23A 120.1
C18 C23 H23A 120.1
C25 C24 P1 107.38(19)
C25 C24 H24A 110.2
P1 C24 H24A 110.2
C25 C24 H24B 110.2
P1 C24 H24B 110.2
H24A C24 H24B 108.5
C24 C25 P4 109.21(18)
C24 C25 H25A 109.8
P4 C25 H25A 109.8
C24 C25 H25B 109.8
P4 C25 H25B 109.8
H25A C25 H25B 108.3
C27 C26 C31 118.5(2)
C27 C26 P4 122.9(2)
C31 C26 P4 118.6(2)
C28 C27 C26 120.6(3)
C28 C27 H27A 119.7
C26 C27 H27A 119.7
C29 C28 C27 120.3(3)
C29 C28 H28A 119.9
C27 C28 H28A 119.9
C28 C29 C30 119.7(3)
C28 C29 H29A 120.1
C30 C29 H29A 120.1
C31 C30 C29 120.3(3)
C31 C30 H30A 119.8
C29 C30 H30A 119.8
C30 C31 C26 120.6(3)
C30 C31 H31A 119.7
C26 C31 H31A 119.7
C33 C32 C37 118.0(3)
C33 C32 P4 120.3(2)
C37 C32 P4 121.7(2)
C32 C33 C34 121.3(3)
C32 C33 H33A 119.3
C34 C33 H33A 119.3
C35 C34 C33 119.7(4)
C35 C34 H34A 120.1
C33 C34 H34A 120.1
C36 C35 C34 119.8(3)
C36 C35 H35A 120.1
C34 C35 H35A 120.1
C35 C36 C37 120.9(3)
C35 C36 H36A 119.5
C37 C36 H36A 119.5
C36 C37 C32 120.2(3)
C36 C37 H37A 119.9
C32 C37 H37A 119.9
C43 C38 C39 119.3(3)
C43 C38 P1 123.9(2)
C39 C38 P1 116.8(2)
C40 C39 C38 120.1(3)
C40 C39 H39A 119.9
C38 C39 H39A 119.9
C41 C40 C39 120.3(3)
C41 C40 H40A 119.9
C39 C40 H40A 119.9
C40 C41 C42 119.9(3)
C40 C41 H41A 120.0
C42 C41 H41A 120.0
C41 C42 C43 120.7(3)
C41 C42 H42A 119.6
C43 C42 H42A 119.6
C42 C43 C38 119.7(3)
C42 C43 H43A 120.2
C38 C43 H43A 120.2
N1 C44 C45 179.1(3)
C48 C47 C52 118.1(3)
C48 C47 P5 119.8(2)
C52 C47 P5 122.0(2)
C49 C48 C47 121.3(3)
C49 C48 H48A 119.4
C47 C48 H48A 119.4
C50 C49 C48 119.8(3)
C50 C49 H49A 120.1
C48 C49 H49A 120.1
C49 C50 C51 119.8(3)
C49 C50 H50A 120.1
C51 C50 H50A 120.1
C50 C51 C52 120.8(3)
C50 C51 H51A 119.6
C52 C51 H51A 119.6
C51 C52 C47 120.1(3)
C51 C52 H52A 120.0
C47 C52 H52A 120.0
C54 C53 C58 118.4(3)
C54 C53 P5 123.5(2)
C58 C53 P5 118.1(2)
C53 C54 C55 120.8(3)
C53 C54 H54A 119.6
C55 C54 H54A 119.6
C56 C55 C54 120.0(3)
C56 C55 H55A 120.0
C54 C55 H55A 120.0
C55 C56 C57 119.8(3)
C55 C56 H56A 120.1
C57 C56 H56A 120.1
C58 C57 C56 120.1(3)
C58 C57 H57A 119.9
C56 C57 H57A 119.9
C57 C58 C53 120.8(3)
C57 C58 H58A 119.6
C53 C58 H58A 119.6
C60 C59 P5 109.07(18)
C60 C59 H59A 109.9
P5 C59 H59A 109.9
C60 C59 H59B 109.9
P5 C59 H59B 109.9
H59A C59 H59B 108.3
C59 C60 P6 107.39(18)
C59 C60 H60A 110.2
P6 C60 H60A 110.2
C59 C60 H60B 110.2
P6 C60 H60B 110.2
H60A C60 H60B 108.5
P6 C61 P7 93.45(11)
P6 C61 H61A 113.0
P7 C61 H61A 113.0
P6 C61 H61B 113.0
P7 C61 H61B 113.0
H61A C61 H61B 110.4
C67 C62 C63 119.3(3)
C67 C62 P7 122.9(2)
C63 C62 P7 117.8(2)
C64 C63 C62 120.3(3)
C64 C63 H63A 119.8
C62 C63 H63A 119.8
C65 C64 C63 120.1(3)
C65 C64 H64A 120.0
C63 C64 H64A 120.0
C64 C65 C66 119.6(3)
C64 C65 H65A 120.2
C66 C65 H65A 120.2
C67 C66 C65 120.8(3)
C67 C66 H66A 119.6
C65 C66 H66A 119.6
C66 C67 C62 119.9(3)
C66 C67 H67A 120.1
C62 C67 H67A 120.1
C69 C68 P7 109.14(18)
C69 C68 H68A 109.9
P7 C68 H68A 109.9
C69 C68 H68B 109.9
P7 C68 H68B 109.9
H68A C68 H68B 108.3
C68 C69 P8 110.78(18)
C68 C69 H69A 109.5
P8 C69 H69A 109.5
C68 C69 H69B 109.5
P8 C69 H69B 109.5
H69A C69 H69B 108.1
C75 C70 C71 117.9(3)
C75 C70 P8 122.0(2)
C71 C70 P8 119.9(2)
C72 C71 C70 120.9(3)
C72 C71 H71A 119.5
C70 C71 H71A 119.5
C73 C72 C71 119.7(3)
C73 C72 H72A 120.1
C71 C72 H72A 120.1
C74 C73 C72 119.9(3)
C74 C73 H73A 120.1
C72 C73 H73A 120.1
C73 C74 C75 120.4(3)
C73 C74 H74A 119.8
C75 C74 H74A 119.8
C70 C75 C74 121.1(3)
C70 C75 H75A 119.4
C74 C75 H75A 119.4
C77 C76 C81 118.4(2)
C77 C76 P8 123.8(2)
C81 C76 P8 117.8(2)
C78 C77 C76 120.3(3)
C78 C77 H77A 119.9
C76 C77 H77A 119.9
C79 C78 C77 120.4(3)
C79 C78 H78A 119.8
C77 C78 H78A 119.8
C78 C79 C80 119.9(3)
C78 C79 H79A 120.1
C80 C79 H79A 120.1
C79 C80 C81 119.9(3)
C79 C80 H80A 120.1
C81 C80 H80A 120.1
C80 C81 C76 121.1(3)
C80 C81 H81A 119.5
C76 C81 H81A 119.5
C87 C82 C83 119.1(3)
C87 C82 P6 123.3(2)
C83 C82 P6 117.4(2)
C84 C83 C82 120.3(3)
C84 C83 H83A 119.9
C82 C83 H83A 119.9
C85 C84 C83 120.4(3)
C85 C84 H84A 119.8
C83 C84 H84A 119.8
C84 C85 C86 119.7(3)
C84 C85 H85A 120.1
C86 C85 H85A 120.1
C85 C86 C87 120.6(3)
C85 C86 H86A 119.7
C87 C86 H86A 119.7
C86 C87 C82 119.8(3)
C86 C87 H87A 120.1
C82 C87 H87A 120.1
N3 C88 C89 178.7(3)
N4 C90 C91 179.2(4)
F1 C92 F2 107.5(3)
F1 C92 F3 107.5(3)
F2 C92 F3 106.2(3)
F1 C92 S1 112.1(3)
F2 C92 S1 111.5(3)
F3 C92 S1 111.7(3)
C94 C93 H93A 109.5
C94 C93 H93B 109.5
H93A C93 H93B 109.5
C94 C93 H93C 109.5
H93A C93 H93C 109.5
H93B C93 H93C 109.5
O10 C94 C93 120.5(4)
O10 C94 C95 122.8(4)
C93 C94 C95 116.6(4)
C94 C95 H95A 109.5
C94 C95 H95B 109.5
H95A C95 H95B 109.5
C94 C95 H95C 109.5
H95A C95 H95C 109.5
H95B C95 H95C 109.5
O5 C96 O6 108.1(3)
O5 C96 O4 108.3(3)
O6 C96 O4 105.0(3)
O5 C96 S2 112.6(2)
O6 C96 S2 111.4(2)
O4 C96 S2 111.1(2)
C98 C97 H97A 109.5
C98 C97 H97B 109.5
H97A C97 H97B 109.5
C98 C97 H97C 109.5
H97A C97 H97C 109.5
H97B C97 H97C 109.5
O11 C98 C2 121.2(4)
O11 C98 C97 121.2(4)
C2 C98 C97 117.6(4)
C100 C99 H99A 109.5
C100 C99 H99B 109.5
H99A C99 H99B 109.5
C100 C99 H99C 109.5
H99A C99 H99C 109.5
H99B C99 H99C 109.5
O12 C100 C99 122.2(4)
O12 C100 C101 121.2(4)
C99 C100 C101 116.6(3)
C100 C101 H10B 109.5
C100 C101 H10C 109.5
H10B C101 H10C 109.5
C100 C101 H10D 109.5
H10B C101 H10D 109.5
H10C C101 H10D 109.5
F12 C102 F11 106.9(4)
F12 C102 F10 105.2(4)
F11 C102 F10 106.5(3)
F12 C102 S3 113.8(3)
F11 C102 S3 112.2(2)
F10 C102 S3 111.6(3)
C104 C103 H10E 109.5
C104 C103 H10F 109.5
H10E C103 H10F 109.5
C104 C103 H10G 109.5
H10E C103 H10G 109.5
H10F C103 H10G 109.5
O16 C104 C105 120.7(4)
O16 C104 C103 122.1(3)
C105 C104 C103 117.1(3)
C104 C105 H10H 109.5
C104 C105 H10I 109.5
H10H C105 H10I 109.5
C104 C105 H10J 109.5
H10H C105 H10J 109.5
H10I C105 H10J 109.5
F15 C106 F14 107.9(3)
F15 C106 F13 108.0(3)
F14 C106 F13 106.8(3)
F15 C106 S4 111.4(3)
F14 C106 S4 112.2(3)
F13 C106 S4 110.4(3)
C44 N1 Fe1 177.2(2)
C1 N2 Fe1 175.2(2)
C88 N3 Fe2 174.0(2)
C90 N4 Fe2 174.3(2)
C38 P1 C24 104.59(13)
C38 P1 C3 110.29(12)
C24 P1 C3 105.98(13)
C38 P1 Fe1 127.52(9)
C24 P1 Fe1 110.07(9)
C3 P1 Fe1 96.69(9)
C38 P1 P2 132.36(9)
C24 P1 P2 119.69(10)
C3 P1 P2 43.55(8)
Fe1 P1 P2 53.23(2)
C18 P2 C4 105.28(12)
C18 P2 C3 108.46(12)
C4 P2 C3 105.24(12)
C18 P2 Fe1 129.45(9)
C4 P2 Fe1 110.13(9)
C3 P2 Fe1 95.80(8)
C18 P2 P1 135.77(9)
C4 P2 P1 114.26(9)
C3 P2 P1 43.30(8)
Fe1 P2 P1 52.59(2)
C5 P3 C6 106.07(12)
C5 P3 C12 104.40(12)
C6 P3 C12 101.08(12)
C5 P3 Fe1 107.96(9)
C6 P3 Fe1 115.12(9)
C12 P3 Fe1 120.88(9)
C32 P4 C26 102.43(12)
C32 P4 C25 104.57(13)
C26 P4 C25 104.73(13)
C32 P4 Fe1 121.53(9)
C26 P4 Fe1 113.56(9)
C25 P4 Fe1 108.51(9)
C53 P5 C47 101.19(12)
C53 P5 C59 104.44(12)
C47 P5 C59 105.31(12)
C53 P5 Fe2 115.12(9)
C47 P5 Fe2 121.29(9)
C59 P5 Fe2 107.92(9)
C82 P6 C60 106.23(12)
C82 P6 C61 110.46(12)
C60 P6 C61 104.98(12)
C82 P6 Fe2 126.28(9)
C60 P6 Fe2 110.55(9)
C61 P6 Fe2 96.33(8)
C82 P6 P7 134.44(9)
C60 P6 P7 115.90(9)
C61 P6 P7 43.43(8)
Fe2 P6 P7 52.92(2)
C62 P7 C68 103.49(12)
C62 P7 C61 109.68(12)
C68 P7 C61 106.63(12)
C62 P7 Fe2 128.41(9)
C68 P7 Fe2 111.04(9)
C61 P7 Fe2 95.96(8)
C62 P7 P6 133.36(9)
C68 P7 P6 119.29(9)
C61 P7 P6 43.13(8)
Fe2 P7 P6 52.85(2)
C76 P8 C70 99.60(12)
C76 P8 C69 105.71(12)
C70 P8 C69 102.69(12)
C76 P8 Fe2 113.42(8)
C70 P8 Fe2 124.36(9)
C69 P8 Fe2 109.20(9)

loop_
_geom_bond_atom_site_label_1
_geom_bond_atom_site_label_2
_geom_bond_distance
Fe1 N2 1.940(2)
Fe1 N1 1.952(2)
Fe1 P1 2.2096(7)
Fe1 P2 2.2285(7)
Fe1 P3 2.2815(7)
Fe1 P4 2.2824(8)
Fe2 N3 1.944(2)
Fe2 N4 1.949(2)
Fe2 P6 2.2176(7)
Fe2 P7 2.2197(7)
Fe2 P5 2.2865(7)
Fe2 P8 2.2945(7)
S1 O8 1.422(2)
S1 O7 1.435(2)
S1 O9 1.436(2)
S1 C92 1.809(4)
S2 F5 1.410(3)
S2 F9 1.426(3)
S2 F8 1.431(3)
S2 C96 1.820(3)
S3 O14 1.414(3)
S3 O13 1.422(3)
S3 O15 1.436(3)
S3 C102 1.797(4)
S4 O17 1.430(2)
S4 O19 1.431(2)
S4 O18 1.437(2)
S4 C106 1.807(4)
C1 N2 1.141(3)
C1 C46 1.465(4)
C2 C98 1.485(5)
C2 H2A 0.9800
C2 H2B 0.9800
C2 H2C 0.9800
C3 P1 1.838(3)
C3 P2 1.847(3)
C3 H3A 0.9900
C3 H3B 0.9900
C4 C5 1.529(4)
C4 P2 1.827(3)
C4 H4A 0.9900
C4 H4B 0.9900
C5 P3 1.830(3)
C5 H5A 0.9900
C5 H5B 0.9900
C6 C7 1.391(4)
C6 C11 1.398(4)
C6 P3 1.830(3)
C7 C8 1.388(4)
C7 H7A 0.9500
C8 C9 1.382(5)
C8 H8A 0.9500
C9 C10 1.382(5)
C9 H9A 0.9500
C10 C11 1.382(4)
C10 H10A 0.9500
C11 H11A 0.9500
C12 C17 1.388(4)
C12 C13 1.405(4)
C12 P3 1.834(3)
C13 C14 1.384(4)
C13 H13A 0.9500
C14 C15 1.379(5)
C14 H14A 0.9500
C15 C16 1.386(5)
C15 H15A 0.9500
C16 C17 1.385(4)
C16 H16A 0.9500
C17 H17A 0.9500
C18 C19 1.392(4)
C18 C23 1.398(4)
C18 P2 1.814(3)
C19 C20 1.387(4)
C19 H19A 0.9500
C20 C21 1.384(4)
C20 H20A 0.9500
C21 C22 1.392(5)
C21 H21A 0.9500
C22 C23 1.384(4)
C22 H22A 0.9500
C23 H23A 0.9500
C24 C25 1.526(4)
C24 P1 1.830(3)
C24 H24A 0.9900
C24 H24B 0.9900
C25 P4 1.834(3)
C25 H25A 0.9900
C25 H25B 0.9900
C26 C27 1.392(4)
C26 C31 1.400(4)
C26 P4 1.826(3)
C27 C28 1.389(4)
C27 H27A 0.9500
C28 C29 1.382(4)
C28 H28A 0.9500
C29 C30 1.384(4)
C29 H29A 0.9500
C30 C31 1.381(4)
C30 H30A 0.9500
C31 H31A 0.9500
C32 C33 1.387(4)
C32 C37 1.402(4)
C32 P4 1.824(3)
C33 C34 1.388(4)
C33 H33A 0.9500
C34 C35 1.378(5)
C34 H34A 0.9500
C35 C36 1.371(5)
C35 H35A 0.9500
C36 C37 1.384(4)
C36 H36A 0.9500
C37 H37A 0.9500
C38 C43 1.397(4)
C38 C39 1.401(4)
C38 P1 1.810(3)
C39 C40 1.385(4)
C39 H39A 0.9500
C40 C41 1.382(5)
C40 H40A 0.9500
C41 C42 1.383(5)
C41 H41A 0.9500
C42 C43 1.387(4)
C42 H42A 0.9500
C43 H43A 0.9500
C44 N1 1.140(3)
C44 C45 1.465(4)
C47 C48 1.393(4)
C47 C52 1.399(4)
C47 P5 1.830(3)
C48 C49 1.386(4)
C48 H48A 0.9500
C49 C50 1.376(4)
C49 H49A 0.9500
C50 C51 1.379(5)
C50 H50A 0.9500
C51 C52 1.386(4)
C51 H51A 0.9500
C52 H52A 0.9500
C53 C54 1.389(4)
C53 C58 1.393(4)
C53 P5 1.828(3)
C54 C55 1.394(4)
C54 H54A 0.9500
C55 C56 1.374(5)
C55 H55A 0.9500
C56 C57 1.390(5)
C56 H56A 0.9500
C57 C58 1.382(4)
C57 H57A 0.9500
C58 H58A 0.9500
C59 C60 1.527(4)
C59 P5 1.833(3)
C59 H59A 0.9900
C59 H59B 0.9900
C60 P6 1.831(3)
C60 H60A 0.9900
C60 H60B 0.9900
C61 P6 1.834(3)
C61 P7 1.844(3)
C61 H61A 0.9900
C61 H61B 0.9900
C62 C67 1.392(4)
C62 C63 1.398(4)
C62 P7 1.813(3)
C63 C64 1.385(4)
C63 H63A 0.9500
C64 C65 1.385(5)
C64 H64A 0.9500
C65 C66 1.387(5)
C65 H65A 0.9500
C66 C67 1.380(4)
C66 H66A 0.9500
C67 H67A 0.9500
C68 C69 1.529(4)
C68 P7 1.827(3)
C68 H68A 0.9900
C68 H68B 0.9900
C69 P8 1.833(3)
C69 H69A 0.9900
C69 H69B 0.9900
C70 C75 1.382(4)
C70 C71 1.395(4)
C70 P8 1.831(3)
C71 C72 1.387(4)
C71 H71A 0.9500
C72 C73 1.385(5)
C72 H72A 0.9500
C73 C74 1.363(5)
C73 H73A 0.9500
C74 C75 1.386(4)
C74 H74A 0.9500
C75 H75A 0.9500
C76 C77 1.391(4)
C76 C81 1.392(4)
C76 P8 1.829(3)
C77 C78 1.387(4)
C77 H77A 0.9500
C78 C79 1.379(4)
C78 H78A 0.9500
C79 C80 1.380(4)
C79 H79A 0.9500
C80 C81 1.381(4)
C80 H80A 0.9500
C81 H81A 0.9500
C82 C87 1.395(4)
C82 C83 1.395(4)
C82 P6 1.812(3)
C83 C84 1.381(4)
C83 H83A 0.9500
C84 C85 1.378(5)
C84 H84A 0.9500
C85 C86 1.381(5)
C85 H85A 0.9500
C86 C87 1.387(4)
C86 H86A 0.9500
C87 H87A 0.9500
C88 N3 1.140(3)
C88 C89 1.462(4)
C90 N4 1.137(3)
C90 C91 1.463(4)
C92 F1 1.319(4)
C92 F2 1.331(4)
C92 F3 1.333(4)
C93 C94 1.461(5)
C93 H93A 0.9800
C93 H93B 0.9800
C93 H93C 0.9800
C94 O10 1.195(5)
C94 C95 1.483(6)
C95 H95A 0.9800
C95 H95B 0.9800
C95 H95C 0.9800
C96 O5 1.314(4)
C96 O6 1.335(4)
C96 O4 1.342(4)
C97 C98 1.489(5)
C97 H97A 0.9800
C97 H97B 0.9800
C97 H97C 0.9800
C98 O11 1.202(4)
C99 C100 1.475(5)
C99 H99A 0.9800
C99 H99B 0.9800
C99 H99C 0.9800
C100 O12 1.209(4)
C100 C101 1.488(5)
C101 H10B 0.9800
C101 H10C 0.9800
C101 H10D 0.9800
C102 F12 1.276(4)
C102 F11 1.334(4)
C102 F10 1.348(4)
C103 C104 1.494(5)
C103 H10E 0.9800
C103 H10F 0.9800
C103 H10G 0.9800
C104 O16 1.204(4)
C104 C105 1.490(5)
C105 H10H 0.9800
C105 H10I 0.9800
C105 H10J 0.9800
C106 F15 1.311(4)
C106 F14 1.318(4)
C106 F13 1.340(4)
P1 P2 2.6764(9)
P6 P7 2.6776(9)
